data_4024316
loop_
_publ_author_name
'Antonio Osorio-Lozada'
'Horacio F. Olivo'

_publ_section_title
;
Diastereoselective Preparation of Substituted \d-Valerolactones. Synthesis
of (3R,4S)- and (3R,4R)-Simplactones
;
_journal_name_full 'Journal of Organic Chemistry'
_journal_page_first 1360
_journal_page_last 1363
_journal_paper_doi 10.1021/jo8025548
_journal_volume 74
_journal_year 2009
_chemical_absolute_configuration ad
_chemical_formula_moiety 'C15 H17 N O2 S2'
_chemical_formula_sum 'C15 H17 N O2 S2'
_chemical_formula_weight 307.42
_chemical_name_systematic
; 
 ? 
;
_space_group_IT_number 4
_symmetry_cell_setting monoclinic
_symmetry_space_group_name_Hall 'P 2yb'
_symmetry_space_group_name_H-M 'P 1 21 1'
_atom_sites_solution_hydrogens geom
_atom_sites_solution_primary direct
_atom_sites_solution_secondary difmap
_audit_creation_method SHELXL-97
_cell_angle_alpha 90.00
_cell_angle_beta 100.596(5)
_cell_angle_gamma 90.00
_cell_formula_units_Z 4
_cell_length_a 4.8141(6)
_cell_length_b 26.756(3)
_cell_length_c 11.7103(13)
_cell_measurement_reflns_used 4532
_cell_measurement_temperature 190(2)
_cell_measurement_theta_max 26.0
_cell_measurement_theta_min 1.0
_cell_volume 1482.6(3)
_computing_cell_refinement 'HKL Scalepack (Otwinowski & Minor, 1997)'
_computing_data_collection 'Collect (Nonius BV, 1997-2000)'
_computing_data_reduction 'HKL Denzo, Scalepack (Otwinowski & Minor, 1997)'
_computing_molecular_graphics 'SHELXTL v6.1 (Sheldrick, 1997)'
_computing_publication_material 'SHELXTL v6.1 (Sheldrick, 1997)'
_computing_structure_refinement 'SHELXTL v6.1 (Sheldrick, 1997)'
_computing_structure_solution 'SHELXTL v6.1 (Sheldrick, 1997)'
_diffrn_ambient_temperature 190(2)
_diffrn_detector_area_resol_mean 9
_diffrn_measured_fraction_theta_full 0.997
_diffrn_measured_fraction_theta_max 0.997
_diffrn_measurement_device_type 'Nonius KappaCCD'
_diffrn_measurement_method 'CCD phi and omega scans'
_diffrn_radiation_monochromator graphite
_diffrn_radiation_source 'fine-focus sealed tube'
_diffrn_radiation_type MoK\a
_diffrn_radiation_wavelength 0.71073
_diffrn_reflns_av_R_equivalents 0.0515
_diffrn_reflns_av_sigmaI/netI 0.0857
_diffrn_reflns_limit_h_max 5
_diffrn_reflns_limit_h_min -5
_diffrn_reflns_limit_k_max 31
_diffrn_reflns_limit_k_min -31
_diffrn_reflns_limit_l_max 13
_diffrn_reflns_limit_l_min -13
_diffrn_reflns_number 15656
_diffrn_reflns_theta_full 24.99
_diffrn_reflns_theta_max 24.99
_diffrn_reflns_theta_min 3.05
_diffrn_standards_number 0
_exptl_absorpt_coefficient_mu 0.359
_exptl_absorpt_correction_T_max 0.9929
_exptl_absorpt_correction_T_min 0.9124
_exptl_absorpt_correction_type multi-scan
_exptl_absorpt_process_details 'HKL Scalepack (Otwinowski & Minor, 1997)'
_exptl_crystal_colour colorless
_exptl_crystal_density_diffrn 1.377
_exptl_crystal_density_method 'not measured'
_exptl_crystal_description blade
_exptl_crystal_F_000 648
_exptl_crystal_size_max 0.26
_exptl_crystal_size_mid 0.08
_exptl_crystal_size_min 0.02
_refine_diff_density_max 0.273
_refine_diff_density_min -0.267
_refine_diff_density_rms 0.052
_refine_ls_abs_structure_details 'Flack H D (1983), Acta Cryst. A39, 876-881'
_refine_ls_abs_structure_Flack 0.04(8)
_refine_ls_extinction_method none
_refine_ls_goodness_of_fit_ref 1.035
_refine_ls_hydrogen_treatment constr
_refine_ls_matrix_type full
_refine_ls_number_parameters 385
_refine_ls_number_reflns 5150
_refine_ls_number_restraints 5
_refine_ls_restrained_S_all 1.034
_refine_ls_R_factor_all 0.0886
_refine_ls_R_factor_gt 0.0497
_refine_ls_shift/su_max 0.004
_refine_ls_shift/su_mean 0.000
_refine_ls_structure_factor_coef Fsqd
_refine_ls_weighting_details 'calc w=1/[\s^2^(Fo^2^)+(0.0213P)^2^+0.5524P] where P=(Fo^2^+2Fc^2^)/3'
_refine_ls_weighting_scheme calc
_refine_ls_wR_factor_gt 0.0789
_refine_ls_wR_factor_ref 0.0913
_reflns_number_gt 3708
_reflns_number_total 5150
_reflns_threshold_expression >2sigma(I)
_cod_data_source_file jo8025548_si_003.cif
_cod_data_source_block Oli08_3
_cod_depositor_comments
;
The following automatic conversions were performed:
'_symmetry_cell_setting' value 'Monoclinic' changed to 'monoclinic'
according to '/home/saulius/struct/CIF-dictionaries/cif_core.dic'
dictionary named 'cif_core.dic' version 2.4.1 from 2010-06-29.

Automatic conversion script
Id: cif_fix_enum 1527 2010-12-29 10:47:43Z saulius 
;
_cod_original_sg_symbol_Hall 'P 2yb '
_cod_original_sg_symbol_H-M 'P 21 '
_cod_database_code 4024316

loop_
_symmetry_equiv_pos_as_xyz
'x, y, z'
'-x, y+1/2, -z'

loop_
_atom_site_label
_atom_site_type_symbol
_atom_site_fract_x
_atom_site_fract_y
_atom_site_fract_z
_atom_site_U_iso_or_equiv
_atom_site_adp_type
_atom_site_occupancy
_atom_site_symmetry_multiplicity
_atom_site_calc_flag
_atom_site_refinement_flags
_atom_site_disorder_assembly
_atom_site_disorder_group
S1 S 0.2666(2) -0.26043(4) 0.43564(10) 0.0392(3) Uani 1 1 d . . .
C2 C 0.2995(8) -0.22377(16) 0.3156(3) 0.0313(10) Uani 1 1 d . A .
S2 S 0.4951(2) -0.24636(4) 0.22559(9) 0.0376(3) Uani 1 1 d . . .
N3 N 0.1571(7) -0.17964(12) 0.3169(3) 0.0323(9) Uani 1 1 d . . .
C3A C 0.0696(8) -0.16858(16) 0.4296(4) 0.0348(11) Uani 1 1 d . A .
H3A H -0.1119 -0.1495 0.4162 0.042 Uiso 1 1 calc R . .
C3B C 0.2909(9) -0.14088(17) 0.5129(4) 0.0385(11) Uani 1 1 d . . .
C4 C 0.4508(10) -0.09976(18) 0.4929(5) 0.0506(13) Uani 1 1 d . A .
H4 H 0.4244 -0.0847 0.4182 0.061 Uiso 1 1 calc R . .
C5 C 0.6494(11) -0.0810(2) 0.5835(6) 0.0649(16) Uani 1 1 d . . .
H5 H 0.7612 -0.0530 0.5703 0.078 Uiso 1 1 calc R A .
C6 C 0.6872(11) -0.1023(2) 0.6924(6) 0.0696(18) Uani 1 1 d . A .
H6 H 0.8235 -0.0888 0.7537 0.083 Uiso 1 1 calc R . .
C7 C 0.5285(10) -0.1430(2) 0.7127(4) 0.0558(15) Uani 1 1 d . . .
H7 H 0.5525 -0.1574 0.7880 0.067 Uiso 1 1 calc R A .
C7A C 0.3330(9) -0.16266(19) 0.6220(4) 0.0437(12) Uani 1 1 d . A .
C8 C 0.1402(9) -0.20733(18) 0.6224(4) 0.0478(13) Uani 1 1 d . . .
H8A H -0.0190 -0.1994 0.6621 0.057 Uiso 1 1 calc R A .
H8B H 0.2450 -0.2364 0.6612 0.057 Uiso 1 1 calc R . .
C8A C 0.0350(8) -0.21773(16) 0.4932(3) 0.0358(11) Uani 1 1 d . A .
H8C H -0.1653 -0.2296 0.4777 0.043 Uiso 1 1 calc R . .
C1' C 0.0870(10) -0.14242(17) 0.2294(4) 0.0402(11) Uani 1 1 d . A 1
O1' O -0.0507(8) -0.10752(14) 0.2521(3) 0.0794(13) Uani 1 1 d . A 1
C3' C -0.0258(9) -0.18318(16) 0.0362(3) 0.0370(11) Uani 1 1 d . A 1
H3'A H -0.2073 -0.1657 0.0095 0.044 Uiso 1 1 calc R A 1
H3'B H -0.0643 -0.2123 0.0832 0.044 Uiso 1 1 calc R A 1
C4' C 0.0858(9) -0.20201(18) -0.0697(4) 0.0474(12) Uani 1 1 d . A 1
H4'A H -0.0518 -0.2250 -0.1140 0.071 Uiso 1 1 calc R A 1
H4'B H 0.2652 -0.2195 -0.0442 0.071 Uiso 1 1 calc R A 1
H4'C H 0.1157 -0.1736 -0.1188 0.071 Uiso 1 1 calc R A 1
C2' C 0.1732(9) -0.14824(15) 0.1126(4) 0.0361(11) Uani 1 1 d D A 1
H2' H 0.3643 -0.1642 0.1264 0.043 Uiso 1 1 calc R A 1
C1" C 0.208(9) -0.0951(4) 0.069(3) 0.038(5) Uani 0.50 1 d PD A 1
H1"A H 0.3257 -0.0953 0.0078 0.046 Uiso 0.50 1 calc PR A 1
H1"B H 0.3000 -0.0735 0.1334 0.046 Uiso 0.50 1 calc PR A 1
O1" O -0.0951(14) -0.0757(3) 0.0187(6) 0.063(2) Uani 0.50 1 d PD A 1
H1" H -0.1853 -0.0719 0.0730 0.094 Uiso 0.50 1 calc PR A 1
C1"' C 0.174(10) -0.0986(4) 0.048(2) 0.038(5) Uani 0.50 1 d PD B 2
H1"C H -0.0120 -0.0818 0.0390 0.046 Uiso 0.50 1 calc PR B 2
H1"D H 0.2218 -0.1037 -0.0302 0.046 Uiso 0.50 1 calc PR B 2
O1"' O 0.4076(12) -0.0680(2) 0.1278(6) 0.0551(19) Uani 0.50 1 d PD B 2
H1"' H 0.5618 -0.0835 0.1357 0.083 Uiso 0.50 1 calc PR B 2
S1A S 0.0210(2) 0.17673(4) -0.05784(10) 0.0391(3) Uani 1 1 d . . .
C2A C 0.1708(8) 0.14553(16) 0.0691(3) 0.0332(10) Uani 1 1 d . . .
S2A S 0.4342(2) 0.17288(5) 0.15586(10) 0.0467(3) Uani 1 1 d . . .
N3A N 0.0438(7) 0.09966(13) 0.0746(3) 0.0331(9) Uani 1 1 d . . .
C3AA C -0.1444(9) 0.08448(17) -0.0346(4) 0.0360(11) Uani 1 1 d . . .
H3AB H -0.3055 0.0644 -0.0160 0.043 Uiso 1 1 calc R . .
C3BA C -0.0028(8) 0.05613(16) -0.1193(4) 0.0338(11) Uani 1 1 d . . .
C4A C 0.1903(9) 0.01725(16) -0.0970(4) 0.0425(12) Uani 1 1 d . . .
H4A H 0.2534 0.0056 -0.0200 0.051 Uiso 1 1 calc R . .
C5A C 0.2892(10) -0.00426(17) -0.1893(5) 0.0520(13) Uani 1 1 d . . .
H5A H 0.4234 -0.0306 -0.1756 0.062 Uiso 1 1 calc R . .
C6A C 0.1929(10) 0.01258(18) -0.3019(4) 0.0513(13) Uani 1 1 d . . .
H6A H 0.2586 -0.0029 -0.3649 0.062 Uiso 1 1 calc R . .
C7A' C 0.0017(10) 0.05181(18) -0.3232(4) 0.0431(12) Uani 1 1 d . . .
H7A H -0.0633 0.0633 -0.4002 0.052 Uiso 1 1 calc R . .
C7AA C -0.0924(9) 0.07387(16) -0.2308(4) 0.0342(11) Uani 1 1 d . . .
C8A' C -0.2901(9) 0.11715(17) -0.2319(4) 0.0413(11) Uani 1 1 d . . .
H8AA H -0.4869 0.1073 -0.2645 0.050 Uiso 1 1 calc R . .
H8AB H -0.2350 0.1453 -0.2780 0.050 Uiso 1 1 calc R . .
C8AA C -0.2584(8) 0.13147(16) -0.1024(4) 0.0367(11) Uani 1 1 d . . .
H8AC H -0.4418 0.1427 -0.0824 0.044 Uiso 1 1 calc R . .
C1'A C 0.0746(11) 0.06409(19) 0.1664(4) 0.0474(13) Uani 1 1 d . D .
O1'A O -0.0468(9) 0.02494(14) 0.1461(3) 0.0908(15) Uani 1 1 d . . .
C2'A C 0.2475(9) 0.07591(16) 0.2835(4) 0.0357(11) Uani 1 1 d D . .
H2'A H 0.4250 0.0930 0.2718 0.043 Uiso 1 1 calc R C 1
C3'A C 0.0854(9) 0.11148(17) 0.3508(4) 0.0438(12) Uani 1 1 d . D .
H3'C H 0.0017 0.1388 0.2987 0.053 Uiso 1 1 calc R . .
H3'D H -0.0711 0.0930 0.3760 0.053 Uiso 1 1 calc R . .
C4'A C 0.2749(10) 0.1338(2) 0.4568(4) 0.0631(15) Uani 1 1 d . . .
H4'D H 0.1653 0.1571 0.4954 0.095 Uiso 1 1 calc R D .
H4'E H 0.4320 0.1516 0.4325 0.095 Uiso 1 1 calc R . .
H4'F H 0.3495 0.1070 0.5108 0.095 Uiso 1 1 calc R . .
C1"A C 0.328(8) 0.0265(5) 0.347(2) 0.048(2) Uani 0.50 1 d PD D 1
H1"E H 0.3767 0.0017 0.2914 0.058 Uiso 0.50 1 calc PR D 1
H1"F H 0.4971 0.0318 0.4081 0.058 Uiso 0.50 1 calc PR D 1
O1"A O 0.0967(14) 0.0066(2) 0.4009(5) 0.0573(19) Uani 0.50 1 d PD D 1
H1"1 H -0.0426 -0.0003 0.3488 0.086 Uiso 0.50 1 calc PR D 1
C1"" C 0.319(9) 0.0277(5) 0.353(2) 0.048(2) Uani 0.50 1 d PD D 2
H1"2 H 0.4038 0.0354 0.4351 0.058 Uiso 0.50 1 calc PR D 2
H1"3 H 0.1472 0.0073 0.3524 0.058 Uiso 0.50 1 calc PR D 2
O1"" O 0.5233(14) 0.0012(3) 0.2953(7) 0.082(2) Uani 0.50 1 d PD D 2
H1"" H 0.4513 -0.0035 0.2252 0.122 Uiso 0.50 1 calc PR D 2

loop_
_atom_site_aniso_label
_atom_site_aniso_U_11
_atom_site_aniso_U_22
_atom_site_aniso_U_33
_atom_site_aniso_U_23
_atom_site_aniso_U_13
_atom_site_aniso_U_12
S1 0.0389(6) 0.0402(7) 0.0395(7) 0.0045(6) 0.0096(5) -0.0001(6)
C2 0.027(2) 0.038(3) 0.026(2) -0.0047(19) -0.0005(19) -0.006(2)
S2 0.0371(6) 0.0418(7) 0.0352(7) -0.0038(5) 0.0100(5) 0.0051(5)
N3 0.036(2) 0.034(2) 0.027(2) -0.0016(17) 0.0062(17) 0.0060(17)
C3A 0.030(2) 0.047(3) 0.029(3) -0.002(2) 0.008(2) 0.009(2)
C3B 0.033(2) 0.048(3) 0.034(3) -0.013(2) 0.005(2) 0.014(2)
C4 0.054(3) 0.040(3) 0.058(4) -0.014(3) 0.011(3) 0.008(3)
C5 0.052(3) 0.051(4) 0.091(5) -0.034(4) 0.011(4) 0.001(3)
C6 0.046(3) 0.081(5) 0.076(5) -0.046(4) -0.004(3) 0.009(3)
C7 0.045(3) 0.086(4) 0.034(3) -0.018(3) 0.002(3) 0.019(3)
C7A 0.031(2) 0.063(3) 0.036(3) -0.017(3) 0.004(2) 0.011(2)
C8 0.047(3) 0.071(4) 0.026(3) 0.001(2) 0.011(2) 0.012(3)
C8A 0.021(2) 0.054(3) 0.033(3) -0.004(2) 0.0073(19) -0.002(2)
C1' 0.049(3) 0.035(3) 0.035(3) 0.000(2) 0.003(2) 0.008(2)
O1' 0.124(3) 0.067(3) 0.055(3) 0.016(2) 0.037(2) 0.056(3)
C3' 0.042(3) 0.043(3) 0.027(3) 0.006(2) 0.010(2) -0.001(2)
C4' 0.057(3) 0.053(3) 0.033(3) -0.002(2) 0.009(2) -0.009(3)
C2' 0.039(2) 0.039(3) 0.031(3) 0.004(2) 0.009(2) 0.002(2)
C1" 0.035(9) 0.046(3) 0.030(9) 0.000(4) -0.006(10) -0.011(4)
O1" 0.057(5) 0.064(5) 0.066(5) 0.014(4) 0.010(4) 0.008(4)
C1"' 0.035(9) 0.046(3) 0.030(9) 0.000(4) -0.006(10) -0.011(4)
O1"' 0.045(4) 0.037(4) 0.081(5) 0.001(4) 0.005(4) -0.004(3)
S1A 0.0408(6) 0.0357(6) 0.0387(7) 0.0019(6) 0.0021(5) 0.0032(6)
C2A 0.028(2) 0.034(2) 0.039(3) 0.001(2) 0.008(2) 0.001(2)
S2A 0.0438(7) 0.0479(7) 0.0444(7) 0.0022(6) -0.0022(6) -0.0129(6)
N3A 0.038(2) 0.037(2) 0.023(2) 0.0020(17) 0.0003(17) -0.0066(17)
C3AA 0.033(3) 0.046(3) 0.029(3) 0.002(2) 0.006(2) -0.012(2)
C3BA 0.032(2) 0.038(3) 0.031(3) -0.006(2) 0.006(2) -0.010(2)
C4A 0.043(3) 0.035(3) 0.047(3) 0.004(2) -0.001(2) -0.005(2)
C5A 0.048(3) 0.037(3) 0.069(4) -0.018(3) 0.006(3) -0.001(2)
C6A 0.061(3) 0.052(3) 0.044(3) -0.020(3) 0.017(3) -0.013(3)
C7A' 0.050(3) 0.050(3) 0.030(3) -0.005(2) 0.011(2) -0.012(3)
C7AA 0.035(2) 0.039(3) 0.027(3) 0.005(2) 0.002(2) -0.009(2)
C8A' 0.039(3) 0.054(3) 0.027(3) 0.001(2) -0.003(2) 0.004(2)
C8AA 0.026(2) 0.051(3) 0.033(3) -0.002(2) 0.006(2) 0.001(2)
C1'A 0.059(3) 0.049(3) 0.033(3) 0.002(2) 0.004(2) -0.013(3)
O1'A 0.145(4) 0.076(3) 0.040(2) 0.013(2) -0.014(2) -0.070(3)
C2'A 0.035(2) 0.039(3) 0.031(3) 0.002(2) 0.002(2) -0.001(2)
C3'A 0.041(3) 0.048(3) 0.041(3) -0.004(2) 0.001(2) -0.003(2)
C4'A 0.065(3) 0.074(4) 0.053(3) -0.022(3) 0.016(3) -0.010(3)
C1"A 0.054(4) 0.046(3) 0.041(3) 0.000(3) -0.001(4) 0.005(3)
O1"A 0.075(5) 0.052(4) 0.043(4) 0.011(3) 0.006(4) -0.015(4)
C1"" 0.054(4) 0.046(3) 0.041(3) 0.000(3) -0.001(4) 0.005(3)
O1"" 0.062(5) 0.072(6) 0.104(6) -0.010(5) -0.002(5) 0.013(4)

loop_
_atom_type_symbol
_atom_type_description
_atom_type_scat_dispersion_real
_atom_type_scat_dispersion_imag
_atom_type_scat_source
C C 0.0033 0.0016 'International Tables Vol C Tables 4.2.6.8 and 6.1.1.4'
H H 0.0000 0.0000 'International Tables Vol C Tables 4.2.6.8 and 6.1.1.4'
N N 0.0061 0.0033 'International Tables Vol C Tables 4.2.6.8 and 6.1.1.4'
O O 0.0106 0.0060 'International Tables Vol C Tables 4.2.6.8 and 6.1.1.4'
S S 0.1246 0.1234 'International Tables Vol C Tables 4.2.6.8 and 6.1.1.4'

loop_
_geom_angle_atom_site_label_1
_geom_angle_atom_site_label_2
_geom_angle_atom_site_label_3
_geom_angle
_geom_angle_site_symmetry_1
_geom_angle_site_symmetry_3
_geom_angle_publ_flag
C2 S1 C8A 95.7(2) . . ?
N3 C2 S2 132.0(3) . . ?
N3 C2 S1 110.9(3) . . ?
S2 C2 S1 117.1(2) . . ?
C2 N3 C1' 130.4(3) . . ?
C2 N3 C3A 114.0(3) . . ?
C1' N3 C3A 115.6(3) . . ?
N3 C3A C3B 113.1(3) . . ?
N3 C3A C8A 109.5(3) . . ?
C3B C3A C8A 103.6(3) . . ?
N3 C3A H3A 110.2 . . ?
C3B C3A H3A 110.2 . . ?
C8A C3A H3A 110.2 . . ?
C7A C3B C4 119.9(4) . . ?
C7A C3B C3A 111.0(4) . . ?
C4 C3B C3A 129.1(4) . . ?
C5 C4 C3B 119.0(5) . . ?
C5 C4 H4 120.5 . . ?
C3B C4 H4 120.5 . . ?
C6 C5 C4 120.9(6) . . ?
C6 C5 H5 119.6 . . ?
C4 C5 H5 119.6 . . ?
C7 C6 C5 120.3(5) . . ?
C7 C6 H6 119.8 . . ?
C5 C6 H6 119.8 . . ?
C6 C7 C7A 119.2(5) . . ?
C6 C7 H7 120.4 . . ?
C7A C7 H7 120.4 . . ?
C3B C7A C7 120.7(5) . . ?
C3B C7A C8 110.4(4) . . ?
C7 C7A C8 128.8(5) . . ?
C7A C8 C8A 103.4(3) . . ?
C7A C8 H8A 111.1 . . ?
C8A C8 H8A 111.1 . . ?
C7A C8 H8B 111.1 . . ?
C8A C8 H8B 111.1 . . ?
H8A C8 H8B 109.0 . . ?
C8 C8A C3A 106.2(3) . . ?
C8 C8A S1 111.6(3) . . ?
C3A C8A S1 103.3(3) . . ?
C8 C8A H8C 111.8 . . ?
C3A C8A H8C 111.8 . . ?
S1 C8A H8C 111.8 . . ?
O1' C1' N3 116.7(4) . . ?
O1' C1' C2' 122.4(4) . . ?
N3 C1' C2' 120.8(4) . . ?
C2' C3' C4' 114.0(3) . . ?
C2' C3' H3'A 108.8 . . ?
C4' C3' H3'A 108.8 . . ?
C2' C3' H3'B 108.8 . . ?
C4' C3' H3'B 108.8 . . ?
H3'A C3' H3'B 107.7 . . ?
C3' C4' H4'A 109.5 . . ?
C3' C4' H4'B 109.5 . . ?
H4'A C4' H4'B 109.5 . . ?
C3' C4' H4'C 109.5 . . ?
H4'A C4' H4'C 109.5 . . ?
H4'B C4' H4'C 109.5 . . ?
C1' C2' C3' 110.5(3) . . ?
C1' C2' C1" 105.8(8) . . ?
C3' C2' C1" 118.3(17) . . ?
C1' C2' H2' 107.2 . . ?
C3' C2' H2' 107.2 . . ?
C1" C2' H2' 107.2 . . ?
C2' C1" O1" 106(2) . . ?
C2' C1" H1"A 110.4 . . ?
O1" C1" H1"A 110.4 . . ?
C2' C1" H1"B 110.4 . . ?
O1" C1" H1"B 110.4 . . ?
H1"A C1" H1"B 108.6 . . ?
C1" O1" H1" 109.5 . . ?
O1"' C1"' H1"C 111.2 . . ?
O1"' C1"' H1"D 111.2 . . ?
H1"C C1"' H1"D 109.1 . . ?
C1"' O1"' H1"' 109.5 . . ?
C2A S1A C8AA 95.4(2) . . ?
N3A C2A S2A 131.8(3) . . ?
N3A C2A S1A 110.4(3) . . ?
S2A C2A S1A 117.8(3) . . ?
C2A N3A C1'A 130.2(4) . . ?
C2A N3A C3AA 114.2(3) . . ?
C1'A N3A C3AA 115.5(3) . . ?
N3A C3AA C3BA 115.3(3) . . ?
N3A C3AA C8AA 109.0(3) . . ?
C3BA C3AA C8AA 103.5(3) . . ?
N3A C3AA H3AB 109.6 . . ?
C3BA C3AA H3AB 109.6 . . ?
C8AA C3AA H3AB 109.6 . . ?
C7AA C3BA C4A 121.1(4) . . ?
C7AA C3BA C3AA 110.4(4) . . ?
C4A C3BA C3AA 128.5(4) . . ?
C5A C4A C3BA 118.7(4) . . ?
C5A C4A H4A 120.7 . . ?
C3BA C4A H4A 120.7 . . ?
C4A C5A C6A 120.2(4) . . ?
C4A C5A H5A 119.9 . . ?
C6A C5A H5A 119.9 . . ?
C7A' C6A C5A 120.7(4) . . ?
C7A' C6A H6A 119.6 . . ?
C5A C6A H6A 119.6 . . ?
C7AA C7A' C6A 119.0(4) . . ?
C7AA C7A' H7A 120.5 . . ?
C6A C7A' H7A 120.5 . . ?
C7A' C7AA C3BA 120.3(4) . . ?
C7A' C7AA C8A' 128.5(4) . . ?
C3BA C7AA C8A' 111.2(4) . . ?
C7AA C8A' C8AA 103.6(3) . . ?
C7AA C8A' H8AA 111.0 . . ?
C8AA C8A' H8AA 111.0 . . ?
C7AA C8A' H8AB 111.0 . . ?
C8AA C8A' H8AB 111.0 . . ?
H8AA C8A' H8AB 109.0 . . ?
C3AA C8AA C8A' 105.5(3) . . ?
C3AA C8AA S1A 102.9(3) . . ?
C8A' C8AA S1A 112.5(3) . . ?
C3AA C8AA H8AC 111.8 . . ?
C8A' C8AA H8AC 111.8 . . ?
S1A C8AA H8AC 111.8 . . ?
O1'A C1'A N3A 117.0(4) . . ?
O1'A C1'A C2'A 122.1(4) . . ?
N3A C1'A C2'A 120.8(4) . . ?
C1'A C2'A C1"A 108.1(10) . . ?
C1'A C2'A C1"" 110.1(10) . . ?
C1"A C2'A C1"" 4(3) . . ?
C1'A C2'A C3'A 110.5(4) . . ?
C1"A C2'A C3'A 113.1(15) . . ?
C1"" C2'A C3'A 109.4(15) . . ?
C1'A C2'A H2'A 108.4 . . ?
C1"A C2'A H2'A 108.4 . . ?
C1"" C2'A H2'A 110.1 . . ?
C3'A C2'A H2'A 108.4 . . ?
C4'A C3'A C2'A 112.1(4) . . ?
C4'A C3'A H3'C 109.2 . . ?
C2'A C3'A H3'C 109.2 . . ?
C4'A C3'A H3'D 109.2 . . ?
C2'A C3'A H3'D 109.2 . . ?
H3'C C3'A H3'D 107.9 . . ?
C3'A C4'A H4'D 109.5 . . ?
C3'A C4'A H4'E 109.5 . . ?
H4'D C4'A H4'E 109.5 . . ?
C3'A C4'A H4'F 109.5 . . ?
H4'D C4'A H4'F 109.5 . . ?
H4'E C4'A H4'F 109.5 . . ?
O1"A C1"A C2'A 112(2) . . ?
O1"A C1"A H1"E 109.2 . . ?
C2'A C1"A H1"E 109.2 . . ?
O1"A C1"A H1"F 109.2 . . ?
C2'A C1"A H1"F 109.2 . . ?
H1"E C1"A H1"F 107.9 . . ?
C1"A O1"A H1"1 109.5 . . ?
O1"" C1"" C2'A 105(2) . . ?
O1"" C1"" H1"2 110.7 . . ?
C2'A C1"" H1"2 110.7 . . ?
O1"" C1"" H1"3 110.7 . . ?
C2'A C1"" H1"3 110.7 . . ?
H1"2 C1"" H1"3 108.8 . . ?
C1"" O1"" H1"" 109.5 . . ?

loop_
_geom_bond_atom_site_label_1
_geom_bond_atom_site_label_2
_geom_bond_distance
_geom_bond_site_symmetry_2
_geom_bond_publ_flag
S1 C2 1.745(4) . yes
S1 C8A 1.811(4) . yes
C2 N3 1.367(5) . yes
C2 S2 1.651(4) . yes
N3 C1' 1.425(5) . yes
N3 C3A 1.486(5) . yes
C3A C3B 1.501(6) . yes
C3A C8A 1.536(6) . yes
C3A H3A 1.0000 . ?
C3B C7A 1.384(6) . yes
C3B C4 1.387(6) . yes
C4 C5 1.385(7) . yes
C4 H4 0.9500 . ?
C5 C6 1.378(8) . yes
C5 H5 0.9500 . ?
C6 C7 1.376(7) . yes
C6 H6 0.9500 . ?
C7 C7A 1.387(6) . yes
C7 H7 0.9500 . ?
C7A C8 1.514(6) . yes
C8 C8A 1.529(6) . yes
C8 H8A 0.9900 . ?
C8 H8B 0.9900 . ?
C8A H8C 1.0000 . ?
C1' O1' 1.203(5) . yes
C1' C2' 1.508(6) . yes
C3' C2' 1.509(5) . yes
C3' C4' 1.525(6) . yes
C3' H3'A 0.9900 . ?
C3' H3'B 0.9900 . ?
C4' H4'A 0.9800 . ?
C4' H4'B 0.9800 . ?
C4' H4'C 0.9800 . ?
C2' C1" 1.530(8) . yes
C2' H2' 1.0000 . ?
C1" O1" 1.56(4) . yes
C1" H1"A 0.9900 . ?
C1" H1"B 0.9900 . ?
O1" H1" 0.8400 . ?
C1"' O1"' 1.56(4) . yes
C1"' H1"C 0.9900 . ?
C1"' H1"D 0.9900 . ?
O1"' H1"' 0.8400 . ?
S1A C2A 1.741(4) . yes
S1A C8AA 1.814(4) . yes
C2A N3A 1.378(5) . yes
C2A S2A 1.644(4) . yes
N3A C1'A 1.423(5) . yes
N3A C3AA 1.482(5) . yes
C3AA C3BA 1.507(6) . yes
C3AA C8AA 1.533(6) . yes
C3AA H3AB 1.0000 . ?
C3BA C7AA 1.382(5) . yes
C3BA C4A 1.388(6) . yes
C4A C5A 1.383(6) . yes
C4A H4A 0.9500 . ?
C5A C6A 1.390(6) . yes
C5A H5A 0.9500 . ?
C6A C7A' 1.388(6) . yes
C6A H6A 0.9500 . ?
C7A' C7AA 1.381(6) . yes
C7A' H7A 0.9500 . ?
C7AA C8A' 1.498(6) . yes
C8A' C8AA 1.545(6) . yes
C8A' H8AA 0.9900 . ?
C8A' H8AB 0.9900 . ?
C8AA H8AC 1.0000 . ?
C1'A O1'A 1.202(5) . yes
C1'A C2'A 1.502(6) . yes
C2'A C1"A 1.531(7) . yes
C2'A C1"" 1.532(7) . yes
C2'A C3'A 1.537(6) . yes
C2'A H2'A 1.0000 . ?
C3'A C4'A 1.521(6) . yes
C3'A H3'C 0.9900 . ?
C3'A H3'D 0.9900 . ?
C4'A H4'D 0.9800 . ?
C4'A H4'E 0.9800 . ?
C4'A H4'F 0.9800 . ?
C1"A O1"A 1.48(4) . yes
C1"A H1"E 0.9900 . ?
C1"A H1"F 0.9900 . ?
O1"A H1"1 0.8400 . ?
C1"" O1"" 1.48(4) . yes
C1"" H1"2 0.9900 . ?
C1"" H1"3 0.9900 . ?
O1"" H1"" 0.8400 . ?

loop_
_geom_hbond_atom_site_label_D
_geom_hbond_atom_site_label_H
_geom_hbond_atom_site_label_A
_geom_hbond_site_symmetry_D
_geom_hbond_site_symmetry_H
_geom_hbond_site_symmetry_A
_geom_hbond_distance_DH
_geom_hbond_distance_HA
_geom_hbond_distance_DA
_geom_hbond_angle_DHA
_geom_hbond_publ_flag
O1" H1" O1"' . . 1_455 0.84 2.17 2.921(9) 148 yes
O1"' H1"' O1' . . 1_655 0.84 2.19 2.939(7) 148 yes
O1"A H1"1 O1"" . . 1_455 0.84 2.07 2.813(10) 147 yes
O1"" H1"" O1"' . . . 0.84 2.06 2.682(10) 131 yes

loop_
_geom_torsion_atom_site_label_1
_geom_torsion_atom_site_label_2
_geom_torsion_atom_site_label_3
_geom_torsion_atom_site_label_4
_geom_torsion
_geom_torsion_site_symmetry_1
_geom_torsion_site_symmetry_2
_geom_torsion_site_symmetry_3
_geom_torsion_site_symmetry_4
_geom_torsion_publ_flag
C8A S1 C2 N3 2.6(3) . . . . ?
C8A S1 C2 S2 -178.9(2) . . . . ?
S2 C2 N3 C1' 13.3(6) . . . . ?
S1 C2 N3 C1' -168.5(3) . . . . ?
S2 C2 N3 C3A -164.8(3) . . . . ?
S1 C2 N3 C3A 13.4(4) . . . . ?
C2 N3 C3A C3B 88.4(4) . . . . ?
C1' N3 C3A C3B -90.0(4) . . . . ?
C2 N3 C3A C8A -26.5(4) . . . . ?
C1' N3 C3A C8A 155.1(3) . . . . ?
N3 C3A C3B C7A -132.2(4) . . . . ?
C8A C3A C3B C7A -13.8(4) . . . . ?
N3 C3A C3B C4 46.0(6) . . . . ?
C8A C3A C3B C4 164.4(4) . . . . ?
C7A C3B C4 C5 -0.5(6) . . . . ?
C3A C3B C4 C5 -178.5(4) . . . . ?
C3B C4 C5 C6 -0.6(7) . . . . ?
C4 C5 C6 C7 0.4(8) . . . . ?
C5 C6 C7 C7A 0.9(7) . . . . ?
C4 C3B C7A C7 1.7(6) . . . . ?
C3A C3B C7A C7 -179.9(4) . . . . ?
C4 C3B C7A C8 -178.8(4) . . . . ?
C3A C3B C7A C8 -0.4(5) . . . . ?
C6 C7 C7A C3B -1.9(7) . . . . ?
C6 C7 C7A C8 178.7(4) . . . . ?
C3B C7A C8 C8A 14.5(4) . . . . ?
C7 C7A C8 C8A -166.1(4) . . . . ?
C7A C8 C8A C3A -22.4(4) . . . . ?
C7A C8 C8A S1 89.5(3) . . . . ?
N3 C3A C8A C8 143.2(3) . . . . ?
C3B C3A C8A C8 22.3(4) . . . . ?
N3 C3A C8A S1 25.6(4) . . . . ?
C3B C3A C8A S1 -95.3(3) . . . . ?
C2 S1 C8A C8 -130.1(3) . . . . ?
C2 S1 C8A C3A -16.4(3) . . . . ?
C2 N3 C1' O1' 177.3(4) . . . . ?
C3A N3 C1' O1' -4.6(6) . . . . ?
C2 N3 C1' C2' -0.3(7) . . . . ?
C3A N3 C1' C2' 177.8(4) . . . . ?
O1' C1' C2' C3' -97.9(5) . . . . ?
N3 C1' C2' C3' 79.6(5) . . . . ?
O1' C1' C2' C1" 31.3(19) . . . . ?
N3 C1' C2' C1" -151.2(19) . . . . ?
C4' C3' C2' C1' -164.8(4) . . . . ?
C4' C3' C2' C1" 73.0(12) . . . . ?
C1' C2' C1" O1" -79.8(16) . . . . ?
C3' C2' C1" O1" 44.8(14) . . . . ?
C8AA S1A C2A N3A 6.9(3) . . . . ?
C8AA S1A C2A S2A -175.3(2) . . . . ?
S2A C2A N3A C1'A 10.3(7) . . . . ?
S1A C2A N3A C1'A -172.4(4) . . . . ?
S2A C2A N3A C3AA -166.8(3) . . . . ?
S1A C2A N3A C3AA 10.6(4) . . . . ?
C2A N3A C3AA C3BA 88.9(4) . . . . ?
C1'A N3A C3AA C3BA -88.6(4) . . . . ?
C2A N3A C3AA C8AA -27.0(4) . . . . ?
C1'A N3A C3AA C8AA 155.5(4) . . . . ?
N3A C3AA C3BA C7AA -135.8(4) . . . . ?
C8AA C3AA C3BA C7AA -16.9(4) . . . . ?
N3A C3AA C3BA C4A 44.6(6) . . . . ?
C8AA C3AA C3BA C4A 163.5(4) . . . . ?
C7AA C3BA C4A C5A -1.1(6) . . . . ?
C3AA C3BA C4A C5A 178.5(4) . . . . ?
C3BA C4A C5A C6A -0.8(6) . . . . ?
C4A C5A C6A C7A' 1.5(7) . . . . ?
C5A C6A C7A' C7AA -0.2(7) . . . . ?
C6A C7A' C7AA C3BA -1.7(6) . . . . ?
C6A C7A' C7AA C8A' 178.2(4) . . . . ?
C4A C3BA C7AA C7A' 2.4(6) . . . . ?
C3AA C3BA C7AA C7A' -177.3(4) . . . . ?
C4A C3BA C7AA C8A' -177.5(4) . . . . ?
C3AA C3BA C7AA C8A' 2.8(5) . . . . ?
C7A' C7AA C8A' C8AA -167.5(4) . . . . ?
C3BA C7AA C8A' C8AA 12.4(5) . . . . ?
N3A C3AA C8AA C8A' 146.9(3) . . . . ?
C3BA C3AA C8AA C8A' 23.7(4) . . . . ?
N3A C3AA C8AA S1A 28.8(4) . . . . ?
C3BA C3AA C8AA S1A -94.3(3) . . . . ?
C7AA C8A' C8AA C3AA -22.2(4) . . . . ?
C7AA C8A' C8AA S1A 89.2(4) . . . . ?
C2A S1A C8AA C3AA -20.6(3) . . . . ?
C2A S1A C8AA C8A' -133.6(3) . . . . ?
C2A N3A C1'A O1'A -174.9(5) . . . . ?
C3AA N3A C1'A O1'A 2.1(6) . . . . ?
C2A N3A C1'A C2'A 6.2(7) . . . . ?
C3AA N3A C1'A C2'A -176.8(4) . . . . ?
O1'A C1'A C2'A C1"A 21.0(18) . . . . ?
N3A C1'A C2'A C1"A -160.1(18) . . . . ?
O1'A C1'A C2'A C1"" 17.8(19) . . . . ?
N3A C1'A C2'A C1"" -163.3(18) . . . . ?
O1'A C1'A C2'A C3'A -103.2(6) . . . . ?
N3A C1'A C2'A C3'A 75.7(5) . . . . ?
C1'A C2'A C3'A C4'A -166.8(4) . . . . ?
C1"A C2'A C3'A C4'A 71.9(14) . . . . ?
C1"" C2'A C3'A C4'A 71.8(14) . . . . ?
C1'A C2'A C1"A O1"A -81.0(18) . . . . ?
C1"" C2'A C1"A O1"A 43(38) . . . . ?
C3'A C2'A C1"A O1"A 41.6(18) . . . . ?
C1'A C2'A C1"" O1"" 70(2) . . . . ?
C1"A C2'A C1"" O1"" 13(37) . . . . ?
C3'A C2'A C1"" O1"" -168.2(11) . . . . ?
